data_7047287
loop_
_publ_author_name
'Kumar, Manesh'
'Kariem, Mukaddus'
'Sheikh, Haq Nawaz'
'Frontera, Antonio'
'Seth, Saikat Kumar'
'Jassal, Amanpreet Kaur'

_publ_section_title
;
 A series of 3D lanthanide coordination polymers decorated with a rigid
 3,5-pyridinedicarboxylic acid linker: syntheses, structural diversity,
 DFT study, Hirshfeld surface analysis, luminescence and magnetic
 properties
;
_journal_name_full 'Dalton Transactions'
_journal_paper_doi 10.1039/C8DT02429D
_journal_year 2018
_chemical_formula_moiety 'C23 H18 Eu2 N3 O16, 2(H2 O), C3 H7 N O'
_chemical_formula_sum 'C26 H29 Eu2 N4 O19'
_chemical_formula_weight 1005.45
_chemical_name_systematic
;
 ? 
;
_space_group_crystal_system monoclinic
_space_group_IT_number 14
_space_group_name_Hall '-P 2ybc'
_space_group_name_H-M_alt 'P 1 21/c 1'
_symmetry_space_group_name_Hall '-P 2ybc'
_symmetry_space_group_name_H-M 'P 1 21/c 1'
_atom_sites_solution_hydrogens geom
_atom_sites_solution_primary iterative
_atom_sites_solution_secondary difmap
_audit_block_doi 10.5517/ccdc.csd.cc2000y0
_audit_creation_date 2018-03-08
_audit_creation_method
;
Olex2 1.2-ac21
(compiled 2015.09.16 svn.r134, GUI svn.r4998)
;
_audit_update_record
;
2018-06-04 deposited with the CCDC.
2018-08-06 downloaded from the CCDC.
;
_cell_angle_alpha 90.00
_cell_angle_beta 129.27(4)
_cell_angle_gamma 90.00
_cell_formula_units_Z 4
_cell_length_a 10.082(3)
_cell_length_b 20.2060(11)
_cell_length_c 20.535(4)
_cell_measurement_reflns_used 4648
_cell_measurement_temperature 150.00(10)
_cell_measurement_theta_max 28.0820
_cell_measurement_theta_min 2.2800
_cell_volume 3239(2)
_computing_cell_refinement 'CrysAlisPro 1.171.38.46 (Rigaku OD, 2015)'
_computing_data_collection 'CrysAlisPro 1.171.38.46 (Rigaku OD, 2015)'
_computing_data_reduction 'CrysAlisPro 1.171.38.46 (Rigaku OD, 2015)'
_computing_molecular_graphics 'Olex2 (Dolomanov et al., 2009)'
_computing_publication_material 'Olex2 (Dolomanov et al., 2009)'
_computing_structure_refinement 'ShelXL (Sheldrick, 2008)'
_computing_structure_solution
;
Superflip (Palatinus & Chapuis, 2007;Palatinus & van der Lee, 2008;
Palatinus et al., 2012)
;
_diffrn_ambient_environment N~2~
_diffrn_ambient_temperature 150.00(10)
_diffrn_detector 'CCD plate'
_diffrn_detector_area_resol_mean 7.9987
_diffrn_detector_type Eos
_diffrn_measured_fraction_theta_full 0.867
_diffrn_measured_fraction_theta_max 0.867
_diffrn_measurement_details
;
List of Runs (angles in degrees, time in seconds):

  # Type    Start    End  Width  t~exp~   \w     \q     \k     \f   Frames
#--------------------------------------------------------------------------
  1  \w    -10.00 103.00   1.00   10.70    --   26.92  77.00 -60.00  113
  2  \w    -49.00  59.00   1.00   10.70    --   26.92 -57.00  90.00  108
;
_diffrn_measurement_device 'four-circle diffractometer'
_diffrn_measurement_device_type 'SuperNova, Dual, Cu at zero, Eos'
_diffrn_measurement_method '\w scans'
_diffrn_orient_matrix_type 'CrysAlisPro convention (1999,Acta A55,543-557)'
_diffrn_orient_matrix_UB_11 0.0618857000
_diffrn_orient_matrix_UB_12 0.0081334000
_diffrn_orient_matrix_UB_13 0.0431688000
_diffrn_orient_matrix_UB_21 -0.0106410000
_diffrn_orient_matrix_UB_22 0.0340752000
_diffrn_orient_matrix_UB_23 -0.0107081000
_diffrn_orient_matrix_UB_31 -0.0654832000
_diffrn_orient_matrix_UB_32 0.0022928000
_diffrn_orient_matrix_UB_33 0.0035476000
_diffrn_radiation_monochromator mirror
_diffrn_radiation_probe x-ray
_diffrn_radiation_type MoK\a
_diffrn_radiation_wavelength 0.71073
_diffrn_reflns_av_R_equivalents 0.0810
_diffrn_reflns_av_unetI/netI 0.1022
_diffrn_reflns_limit_h_max 13
_diffrn_reflns_limit_h_min -12
_diffrn_reflns_limit_k_max 25
_diffrn_reflns_limit_k_min -8
_diffrn_reflns_limit_l_max 12
_diffrn_reflns_limit_l_min -27
_diffrn_reflns_number 10796
_diffrn_reflns_theta_full 28.32
_diffrn_reflns_theta_max 28.32
_diffrn_reflns_theta_min 2.22
_diffrn_source 'micro-focus sealed X-ray tube'
_diffrn_source_type 'SuperNova (Mo) X-ray Source'
_exptl_absorpt_coefficient_mu 3.930
_exptl_absorpt_correction_T_max 1.00000
_exptl_absorpt_correction_T_min 0.49701
_exptl_absorpt_correction_type multi-scan
_exptl_absorpt_process_details
;
CrysAlisPro 1.171.38.46 (Rigaku Oxford Diffraction, 2015)
Empirical absorption correction using spherical harmonics,
 implemented in SCALE3 ABSPACK scaling algorithm.
;
_exptl_crystal_density_diffrn 2.062
_exptl_crystal_density_method 'not measured'
_exptl_crystal_description monoclinic
_exptl_crystal_F_000 1964
_exptl_crystal_size_max 0.255
_exptl_crystal_size_mid 0.0657
_exptl_crystal_size_min 0.0492
_refine_diff_density_max 5.143
_refine_diff_density_min -7.347
_refine_diff_density_rms 0.595
_refine_ls_extinction_method none
_refine_ls_goodness_of_fit_ref 1.082
_refine_ls_hydrogen_treatment constr
_refine_ls_matrix_type full
_refine_ls_number_parameters 261
_refine_ls_number_reflns 7015
_refine_ls_number_restraints 0
_refine_ls_restrained_S_all 1.082
_refine_ls_R_factor_all 0.1091
_refine_ls_R_factor_gt 0.0892
_refine_ls_shift/su_max 0.001
_refine_ls_shift/su_mean 0.000
_refine_ls_structure_factor_coef Fsqd
_refine_ls_weighting_details 'calc w=1/[\s^2^(Fo^2^)+(0.2000P)^2^+0.0000P] where P=(Fo^2^+2Fc^2^)/3'
_refine_ls_weighting_scheme calc
_refine_ls_wR_factor_gt 0.2540
_refine_ls_wR_factor_ref 0.2922
_reflns_number_gt 5412
_reflns_number_total 7015
_reflns_threshold_expression >2sigma(I)
_cod_data_source_file c8dt02429d2.cif
_cod_data_source_block g1_lt_mo
_cod_original_cell_volume 3238.3(11)
_cod_database_code 7047287
_chemical_oxdiff_formula 'C100 H100 Eu8 N16 O80 '
_reflns_odcompleteness_completeness 98.80
_reflns_odcompleteness_iscentric 1
_reflns_odcompleteness_theta 26.32
_olex2_refinement_description
;
1. Fixed Uiso
 At 1.2 times of:
  All C(H) groups, All C(H,H) groups
 At 1.5 times of:
  All C(H,H,H) groups, All O(H,H) groups
2.a Free rotating group:
 O1AA(H1AA,H1AB), O2AA(H2AA,H2AB)
2.b Rotating group:
 O20(H20A,H20B), O28(H28A,H28B), O32(H32A,H32B)
2.c Aromatic/amide H refined with riding coordinates:
 C75(H75), C20(H20), C65(H65), C83(H83), C107(H107), C111(H111), C5AA(H5AA),
 C10(H10), C5(H5), C6(H6), C4AA(H4AA)
2.d X=CH2 refined with riding coordinates:
 C1(H1A,H1B)
2.e Idealised Me refined as rotating group:
 C7(H7A,H7B,H7C), C9(H9A,H9B,H9C)
;
_olex2_submission_special_instructions 'No special instructions were received'
_oxdiff_exptl_absorpt_empirical_details
;
Empirical correction (ABSPACK) includes:
- Absorption correction using spherical harmonics
- Frame scaling
;
_oxdiff_exptl_absorpt_empirical_full_max 1.539
_oxdiff_exptl_absorpt_empirical_full_min 0.728

loop_
_space_group_symop_id
_space_group_symop_operation_xyz
1 'x, y, z'
2 '-x, y+1/2, -z+1/2'
3 '-x, -y, -z'
4 'x, -y-1/2, z-1/2'

loop_
_atom_site_label
_atom_site_type_symbol
_atom_site_fract_x
_atom_site_fract_y
_atom_site_fract_z
_atom_site_U_iso_or_equiv
_atom_site_adp_type
_atom_site_occupancy
_atom_site_calc_flag
_atom_site_refinement_flags_posn
Eu1 Eu 0.24864(6) 0.45453(2) 0.68044(3) 0.0115(2) Uani 1 d .
Eu2 Eu 0.72115(6) 0.36782(3) 0.82642(3) 0.0122(2) Uani 1 d .
O12 O 0.2726(11) 0.4434(4) 0.5711(5) 0.0193(17) Uiso 1 d .
O18 O 0.2418(10) 0.3362(4) 0.6681(4) 0.0149(16) Uiso 1 d .
O20 O 0.1116(11) 0.5531(4) 0.6005(5) 0.0223(18) Uiso 1 d .
H20A H 0.0577 0.5711 0.6152 0.033 Uiso 1 d GR
H20B H 0.0413 0.5436 0.5483 0.033 Uiso 1 d GR
O28 O 0.2121(11) 0.5297(4) 0.7599(5) 0.0214(17) Uiso 1 d .
H28A H 0.3096 0.5372 0.8090 0.032 Uiso 1 d GR
H28B H 0.1429 0.5125 0.7666 0.032 Uiso 1 d GR
O32 O 0.7714(13) 0.2853(5) 0.7609(6) 0.032(2) Uiso 1 d .
H32A H 0.6833 0.2593 0.7304 0.049 Uiso 1 d GR
H32B H 0.8602 0.2617 0.7986 0.049 Uiso 1 d GR
O35 O 0.5236(10) 0.4074(4) 0.6867(4) 0.0165(16) Uiso 1 d .
O41 O 0.4743(11) 0.5365(4) 0.7396(5) 0.0204(17) Uiso 1 d .
O45 O 1.0195(11) 0.3954(4) 0.9471(5) 0.0235(18) Uiso 1 d .
O49 O 0.4981(11) 0.2882(4) 0.7685(5) 0.0213(17) Uiso 1 d .
O52 O 1.4570(10) 0.4128(4) 0.8197(4) 0.0150(15) Uiso 1 d .
O59 O 1.0076(10) 0.4158(4) 0.6741(4) 0.0174(16) Uiso 1 d .
O73 O -0.0507(10) 0.4232(4) 0.5513(5) 0.0166(16) Uiso 1 d .
C75 C 0.6475(16) 0.6611(5) 0.7928(7) 0.019(2) Uiso 1 d .
H75 H 0.5293 0.6623 0.7505 0.023 Uiso 1 calc R
C0AA C 0.7287(13) 0.6019(6) 0.8244(6) 0.014(2) Uiso 1 d .
O16 O 1.7104(10) 0.3918(4) 0.9410(4) 0.0168(16) Uiso 1 d .
C20 C 0.6628(14) 0.4111(5) 0.5997(7) 0.016(2) Uiso 1 d .
H20 H 0.7439 0.4071 0.6579 0.019 Uiso 1 calc R
N25 N 1.5353(13) 0.4242(5) 1.0749(6) 0.021(2) Uiso 1 d .
C2AA C 0.3390(13) 0.2885(5) 0.7062(6) 0.0104(19) Uiso 1 d .
C C 0.6340(14) 0.5354(5) 0.7979(6) 0.012(2) Uiso 1 d .
C38 C 1.5554(14) 0.4070(5) 0.8981(6) 0.013(2) Uiso 1 d .
C43 C 0.4850(15) 0.4158(6) 0.5597(7) 0.016(2) Uiso 1 d .
C51 C 1.4822(14) 0.4146(5) 0.9426(6) 0.015(2) Uiso 1 d .
C55 C 0.8986(14) 0.4170(5) 0.5929(6) 0.016(2) Uiso 1 d .
C59 C 1.0588(13) 0.4069(5) 0.9006(6) 0.012(2) Uiso 1 d .
C65 C 1.3037(14) 0.4133(5) 0.8978(7) 0.017(2) Uiso 1 d .
H65 H 1.2273 0.4112 0.8394 0.020 Uiso 1 calc R
C76 C 0.7117(14) 0.4127(5) 0.5516(6) 0.014(2) Uiso 1 d .
C78 C 0.4223(14) 0.4216(5) 0.6089(6) 0.016(2) Uiso 1 d .
N1AA N 0.4171(12) 0.4215(5) 0.4243(6) 0.0173(19) Uiso 1 d .
C83 C 1.3652(15) 0.4210(6) 1.0322(7) 0.019(2) Uiso 1 d .
H83 H 1.3248 0.4226 1.0622 0.022 Uiso 1 calc R
C89 C 1.2451(15) 0.4154(6) 0.9436(7) 0.018(2) Uiso 1 d .
C107 C 1.5911(16) 0.4200(6) 1.0312(7) 0.022(2) Uiso 1 d .
H107 H 1.7087 0.4207 1.0607 0.027 Uiso 1 calc R
C111 C 0.5832(15) 0.4161(6) 0.4639(7) 0.019(2) Uiso 1 d .
H111 H 0.6173 0.4143 0.4312 0.023 Uiso 1 calc R
N3AA N 0.9962(12) 0.6567(4) 0.9179(6) 0.0157(19) Uiso 1 d .
O0AA O 0.7270(10) 0.4853(4) 0.8353(5) 0.0206(18) Uiso 1 d .
C3 C 0.7401(14) 0.7197(6) 0.8235(6) 0.016(2) Uiso 1 d .
O5 O 0.9495(10) 0.4101(4) 0.8208(5) 0.0197(17) Uiso 1 d .
O6 O 0.8362(12) 0.2736(4) 0.9207(5) 0.027(2) Uiso 1 d .
C5AA C 0.9061(14) 0.6010(5) 0.8891(6) 0.016(2) Uiso 1 d .
H5AA H 0.9618 0.5608 0.9123 0.019 Uiso 1 calc R
C10 C 0.9166(14) 0.7162(5) 0.8866(6) 0.013(2) Uiso 1 d .
H10 H 0.9809 0.7549 0.9075 0.016 Uiso 1 calc R
C1 C 0.8155(12) 0.1820(5) 0.8542(6) 0.0073(18) Uiso 1 d .
H1A H 0.7825 0.2043 0.8063 0.009 Uiso 1 calc R
H1B H 0.8269 0.1362 0.8572 0.009 Uiso 1 calc R
C5 C 0.3719(14) 0.4236(5) 0.4719(6) 0.016(2) Uiso 1 d .
H5 H 0.2568 0.4308 0.4455 0.019 Uiso 1 calc R
C6 C 0.8440(18) 0.2128(7) 0.9127(9) 0.033(3) Uiso 1 d .
H6 H 0.8765 0.1872 0.9584 0.039 Uiso 1 calc R
O1AA O -0.0841(12) 0.5400(5) 0.7458(6) 0.028(2) Uani 1 d .
H1AA H 0.0051 0.5511 0.7524 0.043 Uiso 1 d G
H1AB H -0.0830 0.4985 0.7526 0.043 Uiso 1 d G
O2AA O 0.9728(12) 0.2838(5) 0.7169(6) 0.032(2) Uani 1 d .
H2AA H 1.0290 0.3155 0.7175 0.048 Uiso 1 d G
H2AB H 0.8818 0.2773 0.6668 0.048 Uiso 1 d G
O1 O 0.7107(12) 0.2393(5) 0.5539(7) 0.042(3) Uani 1 d .
N2 N 0.4227(15) 0.2520(6) 0.4700(8) 0.042(3) Uani 1 d .
C4AA C 0.574(3) 0.2470(9) 0.5407(13) 0.067(6) Uani 1 d .
H4AA H 0.5818 0.2496 0.5882 0.080 Uiso 1 calc R
C7 C 0.255(2) 0.2614(9) 0.4462(15) 0.074(7) Uani 1 d .
H7A H 0.2502 0.2395 0.4860 0.111 Uiso 1 calc GR
H7B H 0.1700 0.2432 0.3912 0.111 Uiso 1 calc GR
H7C H 0.2346 0.3079 0.4456 0.111 Uiso 1 calc GR
C9 C 0.406(3) 0.2530(9) 0.3884(12) 0.073(7) Uani 1 d .
H9A H 0.3972 0.2980 0.3709 0.109 Uiso 1 calc GR
H9B H 0.3054 0.2290 0.3444 0.109 Uiso 1 calc GR
H9C H 0.5053 0.2327 0.4002 0.109 Uiso 1 calc GR

loop_
_atom_site_aniso_label
_atom_site_aniso_U_11
_atom_site_aniso_U_22
_atom_site_aniso_U_33
_atom_site_aniso_U_23
_atom_site_aniso_U_13
_atom_site_aniso_U_12
Eu1 0.0046(3) 0.0084(3) 0.0163(3) 0.00051(18) 0.0041(3) 0.00064(17)
Eu2 0.0049(3) 0.0083(3) 0.0183(4) 0.00007(18) 0.0049(3) 0.00002(17)
O1AA 0.025(5) 0.032(5) 0.031(5) -0.005(4) 0.019(4) 0.001(4)
O2AA 0.025(5) 0.031(5) 0.049(6) -0.010(4) 0.028(5) -0.010(4)
O1 0.018(5) 0.037(6) 0.053(6) -0.003(5) 0.014(5) 0.000(4)
N2 0.025(6) 0.020(6) 0.052(7) -0.009(5) 0.011(6) -0.007(5)
C4AA 0.069(14) 0.037(10) 0.071(12) -0.018(9) 0.033(11) 0.002(10)
C7 0.057(12) 0.035(9) 0.16(2) -0.019(11) 0.082(15) -0.003(8)
C9 0.059(13) 0.034(9) 0.088(15) -0.002(10) 0.029(11) -0.008(9)

loop_
_atom_type_symbol
_atom_type_description
_atom_type_scat_dispersion_real
_atom_type_scat_dispersion_imag
_atom_type_scat_source
C C 0.0033 0.0016 'International Tables Vol C Tables 4.2.6.8 and 6.1.1.4'
H H 0.0000 0.0000 'International Tables Vol C Tables 4.2.6.8 and 6.1.1.4'
Eu Eu -0.1578 3.6682 'International Tables Vol C Tables 4.2.6.8 and 6.1.1.4'
N N 0.0061 0.0033 'International Tables Vol C Tables 4.2.6.8 and 6.1.1.4'
O O 0.0106 0.0060 'International Tables Vol C Tables 4.2.6.8 and 6.1.1.4'

loop_
_geom_angle_atom_site_label_1
_geom_angle_atom_site_label_2
_geom_angle_atom_site_label_3
_geom_angle
_geom_angle_site_symmetry_1
_geom_angle_site_symmetry_3
O12 Eu1 Eu2 83.4(2) . .
O12 Eu1 O28 146.3(3) . .
O12 Eu1 O35 49.1(2) . .
O12 Eu1 O41 85.2(3) . .
O12 Eu1 O59 126.4(3) . 1_455
O12 Eu1 O73 76.0(3) . .
O12 Eu1 C55 101.5(3) . 1_455
O12 Eu1 C78 24.2(3) . .
O18 Eu1 Eu2 65.95(19) . .
O18 Eu1 O12 79.8(3) . .
O18 Eu1 O28 133.6(3) . .
O18 Eu1 O35 68.6(2) . .
O18 Eu1 O41 133.4(3) . .
O18 Eu1 O59 73.6(3) . 1_455
O18 Eu1 O73 72.8(3) . .
O18 Eu1 C55 74.2(3) . 1_455
O18 Eu1 C78 73.3(3) . .
O20 Eu1 Eu2 139.6(2) . .
O20 Eu1 O12 78.1(3) . .
O20 Eu1 O18 142.4(3) . .
O20 Eu1 O28 70.8(3) . .
O20 Eu1 O35 115.6(3) . .
O20 Eu1 O41 74.1(3) . .
O20 Eu1 O52 143.7(3) . 1_455
O20 Eu1 O59 96.1(3) . 1_455
O20 Eu1 O73 72.6(3) . .
O20 Eu1 C55 81.0(3) . 1_455
O20 Eu1 C78 96.4(3) . .
O28 Eu1 Eu2 112.3(2) . .
O28 Eu1 O35 137.4(3) . .
O28 Eu1 O41 74.3(3) . .
O28 Eu1 O59 70.8(3) . 1_455
O28 Eu1 O73 105.9(3) . .
O28 Eu1 C55 86.4(3) . 1_455
O28 Eu1 C78 149.0(3) . .
O35 Eu1 Eu2 34.49(15) . .
O35 Eu1 C55 135.5(3) . 1_455
O35 Eu1 C78 25.0(2) . .
O41 Eu1 Eu2 68.7(2) . .
O41 Eu1 O35 68.3(3) . .
O41 Eu1 O59 145.0(3) . 1_455
O41 Eu1 O73 144.4(3) . .
O41 Eu1 C55 152.3(3) . 1_455
O41 Eu1 C78 75.1(3) . .
O52 Eu1 Eu2 40.15(19) 1_455 .
O52 Eu1 O12 123.4(3) 1_455 .
O52 Eu1 O18 73.7(2) 1_455 .
O52 Eu1 O28 79.0(3) 1_455 .
O52 Eu1 O35 74.6(2) 1_455 .
O52 Eu1 O41 78.8(3) 1_455 .
O52 Eu1 O59 92.4(3) 1_455 1_455
O52 Eu1 O73 136.7(3) 1_455 .
O52 Eu1 C55 117.2(3) 1_455 1_455
O52 Eu1 C78 99.5(3) 1_455 .
O59 Eu1 Eu2 123.58(18) 1_455 .
O59 Eu1 O35 142.1(3) 1_455 .
O59 Eu1 O73 52.1(2) 1_455 .
O59 Eu1 C55 26.7(3) 1_455 1_455
O59 Eu1 C78 139.9(3) 1_455 .
O73 Eu1 Eu2 136.46(18) . .
O73 Eu1 O35 116.3(2) . .
O73 Eu1 C55 25.8(3) . 1_455
O73 Eu1 C78 96.3(3) . .
C55 Eu1 Eu2 138.4(2) 1_455 .
C55 Eu1 C78 120.3(3) 1_455 .
C78 Eu1 Eu2 59.4(2) . .
O32 Eu2 Eu1 116.8(2) . .
O32 Eu2 O45 99.5(3) . .
O32 Eu2 O52 138.6(3) . 1_455
O32 Eu2 O16 145.6(3) . 1_455
O32 Eu2 C38 149.0(3) . 1_455
O32 Eu2 C59 83.5(3) . .
O32 Eu2 O5 71.7(3) . .
O32 Eu2 O6 74.7(3) . .
O35 Eu2 Eu1 43.1(2) . .
O35 Eu2 O32 82.5(3) . .
O35 Eu2 O45 134.3(3) . .
O35 Eu2 O49 79.6(3) . .
O35 Eu2 O52 77.4(2) . 1_455
O35 Eu2 O16 125.3(3) . 1_455
O35 Eu2 C38 101.9(3) . 1_455
O35 Eu2 C59 111.2(3) . .
O35 Eu2 O0AA 73.5(3) . .
O35 Eu2 O5 85.5(3) . .
O35 Eu2 O6 147.5(3) . .
O45 Eu2 Eu1 139.1(2) . .
O45 Eu2 O52 120.4(3) . 1_455
O45 Eu2 O16 76.1(3) . 1_455
O45 Eu2 C38 98.9(3) . 1_455
O45 Eu2 C59 26.6(3) . .
O45 Eu2 O5 53.2(3) . .
O49 Eu2 Eu1 68.2(2) . .
O49 Eu2 O32 73.6(3) . .
O49 Eu2 O45 145.2(3) . .
O49 Eu2 O52 67.5(3) . 1_455
O49 Eu2 O16 90.6(3) . 1_455
O49 Eu2 C38 77.1(3) . 1_455
O49 Eu2 C59 153.3(3) . .
O49 Eu2 O0AA 133.0(3) . .
O49 Eu2 O5 143.7(3) . .
O49 Eu2 O6 72.0(3) . .
O52 Eu2 Eu1 34.26(15) 1_455 .
O52 Eu2 C38 25.1(2) 1_455 1_455
O52 Eu2 C59 137.6(3) 1_455 .
O16 Eu2 Eu1 83.16(18) 1_455 .
O16 Eu2 O52 49.8(2) 1_455 1_455
O16 Eu2 C38 24.8(3) 1_455 1_455
O16 Eu2 C59 101.3(3) 1_455 .
O16 Eu2 O5 124.6(3) 1_455 .
C38 Eu2 Eu1 59.0(2) 1_455 .
C59 Eu2 Eu1 136.4(2) . .
C59 Eu2 C38 121.8(3) . 1_455
O0AA Eu2 Eu1 65.7(2) . .
O0AA Eu2 O32 137.4(3) . .
O0AA Eu2 O45 75.1(3) . .
O0AA Eu2 O52 69.4(3) . 1_455
O0AA Eu2 O16 75.3(3) . 1_455
O0AA Eu2 C38 71.9(3) . 1_455
O0AA Eu2 C59 73.5(3) . .
O0AA Eu2 O5 71.7(3) . .
O0AA Eu2 O6 138.3(3) . .
O5 Eu2 Eu1 119.67(18) . .
O5 Eu2 O52 140.6(3) . 1_455
O5 Eu2 C38 138.8(3) . 1_455
O5 Eu2 C59 26.8(3) . .
O6 Eu2 Eu1 132.0(2) . .
O6 Eu2 O45 73.2(3) . .
O6 Eu2 O52 105.0(3) . 1_455
O6 Eu2 O16 71.4(3) . 1_455
O6 Eu2 C38 87.0(3) . 1_455
O6 Eu2 C59 89.2(3) . .
O6 Eu2 O5 108.3(3) . .
C78 O12 Eu1 104.2(7) . .
C2AA O18 Eu1 138.7(7) . .
Eu2 O35 Eu1 102.4(3) . .
C78 O35 Eu1 83.2(6) . .
C78 O35 Eu2 172.4(7) . .
C O41 Eu1 133.9(7) . .
C59 O45 Eu2 92.8(6) . .
C2AA O49 Eu2 133.7(7) . .
Eu1 O52 Eu2 105.6(3) 1_655 1_655
C38 O52 Eu1 162.5(7) . 1_655
C38 O52 Eu2 87.1(6) . 1_655
C55 O59 Eu1 93.9(7) . 1_655
C55 O73 Eu1 92.4(6) 1_455 .
C0AA C75 C3 120.4(11) . .
C75 C0AA C 123.3(10) . .
C75 C0AA C5AA 119.1(11) . .
C5AA C0AA C 117.4(10) . .
C38 O16 Eu2 99.5(6) . 1_655
C76 C20 C43 118.9(10) . .
C107 N25 C83 117.8(10) . .
O18 C2AA O49 129.1(10) . .
O18 C2AA C3 117.0(9) . 2_646
O49 C2AA C3 114.0(9) . 2_646
O41 C C0AA 117.2(9) . .
O0AA C O41 127.2(10) . .
O0AA C C0AA 115.6(9) . .
O52 C38 Eu2 67.8(6) . 1_655
O52 C38 O16 123.3(10) . .
O52 C38 C51 118.6(10) . .
O16 C38 Eu2 55.7(5) . 1_655
O16 C38 C51 118.1(9) . .
C51 C38 Eu2 169.3(7) . 1_655
C20 C43 C78 122.0(10) . .
C5 C43 C20 116.7(10) . .
C5 C43 C78 120.7(10) . .
C65 C51 C38 121.1(9) . .
C65 C51 C107 118.1(10) . .
C107 C51 C38 120.8(10) . .
O59 C55 Eu1 59.4(6) . 1_655
O59 C55 C76 117.8(10) . .
O73 C55 Eu1 61.8(6) 1_655 1_655
O73 C55 O59 120.1(11) 1_655 .
O73 C55 C76 122.1(9) 1_655 .
C76 C55 Eu1 167.2(8) . 1_655
O45 C59 Eu2 60.6(6) . .
O45 C59 C89 116.8(9) . .
O45 C59 O5 123.5(10) . .
C89 C59 Eu2 170.2(7) . .
O5 C59 Eu2 63.5(6) . .
O5 C59 C89 119.7(10) . .
C89 C65 C51 118.1(10) . .
C20 C76 C55 119.7(9) . .
C20 C76 C111 118.0(11) . .
C111 C76 C55 122.0(10) . .
O12 C78 Eu1 51.7(6) . .
O12 C78 O35 123.4(10) . .
O12 C78 C43 117.6(9) . .
O35 C78 Eu1 71.8(6) . .
O35 C78 C43 118.9(10) . .
C43 C78 Eu1 168.1(8) . .
C5 N1AA C111 116.4(9) . .
N25 C83 C89 122.9(11) . .
C65 C89 C59 120.6(9) . .
C65 C89 C83 119.2(11) . .
C83 C89 C59 120.1(10) . .
N25 C107 C51 124.0(12) . .
N1AA C111 C76 125.0(11) . .
C5AA N3AA C10 120.4(10) . .
C O0AA Eu2 141.6(7) . .
C75 C3 C2AA 124.5(10) . 2_656
C75 C3 C10 118.4(11) . .
C10 C3 C2AA 117.1(10) . 2_656
C59 O5 Eu2 89.7(7) . .
C6 O6 Eu2 134.9(9) . .
N3AA C5AA C0AA 121.1(10) . .
N3AA C10 C3 120.6(10) . .
N1AA C5 C43 124.7(11) . .
C1 C6 O6 129.7(14) . .
C4AA N2 C7 134(2) . .
C4AA N2 C9 117.1(17) . .
C7 N2 C9 108.9(14) . .
O1 C4AA N2 128(2) . .

loop_
_geom_bond_atom_site_label_1
_geom_bond_atom_site_label_2
_geom_bond_distance
_geom_bond_site_symmetry_2
Eu1 Eu2 4.083(2) .
Eu1 O12 2.416(8) .
Eu1 O18 2.400(7) .
Eu1 O20 2.387(8) .
Eu1 O28 2.422(8) .
Eu1 O35 2.857(8) .
Eu1 O41 2.428(9) .
Eu1 O52 2.386(7) 1_455
Eu1 O59 2.476(8) 1_455
Eu1 O73 2.531(8) .
Eu1 C55 2.869(12) 1_455
Eu1 C78 2.986(11) .
Eu2 O32 2.390(9) .
Eu2 O35 2.367(7) .
Eu2 O45 2.462(9) .
Eu2 O49 2.381(8) .
Eu2 O52 2.733(8) 1_455
Eu2 O16 2.471(8) 1_455
Eu2 C38 2.949(11) 1_455
Eu2 C59 2.822(11) .
Eu2 O0AA 2.379(9) .
Eu2 O5 2.526(9) .
Eu2 O6 2.424(9) .
O12 C78 1.261(14) .
O18 C2AA 1.237(12) .
O35 C78 1.270(13) .
O41 C 1.259(13) .
O45 C59 1.266(13) .
O49 C2AA 1.270(13) .
O52 Eu1 2.386(7) 1_655
O52 Eu2 2.733(8) 1_655
O52 C38 1.252(12) .
O59 Eu1 2.476(8) 1_655
O59 C55 1.291(13) .
O73 C55 1.249(14) 1_455
C75 C0AA 1.359(15) .
C75 C3 1.388(16) .
C0AA C 1.533(15) .
C0AA C5AA 1.399(15) .
O16 Eu2 2.471(8) 1_655
O16 C38 1.253(13) .
C20 C43 1.426(16) .
C20 C76 1.355(15) .
N25 C83 1.346(15) .
N25 C107 1.329(15) .
C2AA C3 1.525(15) 2_646
C O0AA 1.258(13) .
C38 Eu2 2.949(11) 1_655
C38 C51 1.504(15) .
C43 C78 1.498(15) .
C43 C5 1.405(14) .
C51 C65 1.411(15) .
C51 C107 1.414(15) .
C55 Eu1 2.869(11) 1_655
C55 O73 1.249(14) 1_655
C55 C76 1.501(15) .
C59 C89 1.496(15) .
C59 O5 1.271(12) .
C65 C89 1.391(16) .
C76 C111 1.405(14) .
N1AA C111 1.324(15) .
N1AA C5 1.315(14) .
C83 C89 1.414(15) .
N3AA C5AA 1.326(14) .
N3AA C10 1.360(13) .
C3 C2AA 1.525(15) 2_656
C3 C10 1.390(14) .
O6 C6 1.248(16) .
C1 C6 1.216(16) .
O1 C4AA 1.24(2) .
N2 C4AA 1.28(2) .
N2 C7 1.44(2) .
N2 C9 1.57(3) .
